data_7131124
loop_
_publ_author_name
'Mandal, Dipendu'
'Hussain, Zahid'
'Luo, Yong-An'
'Wu, Yile'
'Stephan, Douglas W.'

_publ_section_title
;
 Transient hydroboration and hydroalumination of activated azo-species:
 avenues to NBO and NAlO-heterobicycles.
;
_journal_issue 6
_journal_name_full 'Chemical communications (Cambridge, England)'
_journal_page_first 780
_journal_page_last 783
_journal_paper_doi 10.1039/d2cc06207k
_journal_volume 59
_journal_year 2023
_chemical_formula_moiety 'C15 H2 B Cl3 F10 N O2'
_chemical_formula_sum 'C15 H2 B Cl3 F10 N O2'
_chemical_formula_weight 535.34
_space_group_crystal_system monoclinic
_space_group_IT_number 14
_space_group_name_Hall '-P 2ybc'
_space_group_name_H-M_alt 'P 1 21/c 1'
_atom_sites_solution_hydrogens geom
_atom_sites_solution_primary dual
_audit_creation_date 2022-11-02
_audit_creation_method
;
Olex2 1.5
(compiled 2022.04.07 svn.rca3783a0 for OlexSys, GUI svn.r6498)
;
_audit_update_record
;
2022-11-02 deposited with the CCDC.	2022-12-15 downloaded from the CCDC.
;
_cell_angle_alpha 90
_cell_angle_beta 102.294(6)
_cell_angle_gamma 90
_cell_formula_units_Z 4
_cell_length_a 10.4303(11)
_cell_length_b 15.7714(15)
_cell_length_c 11.0532(9)
_cell_measurement_reflns_used 2016
_cell_measurement_temperature 150.00
_cell_measurement_theta_max 24.11
_cell_measurement_theta_min 3.20
_cell_volume 1776.6(3)
_computing_molecular_graphics 'Olex2 1.5 (Dolomanov et al., 2009)'
_computing_publication_material 'Olex2 1.5 (Dolomanov et al., 2009)'
_computing_structure_refinement 'SHELXL 2018/3 (Sheldrick, 2015)'
_computing_structure_solution 'XT  (Sheldrick, 2015)'
_diffrn_ambient_temperature 150.00
_diffrn_measured_fraction_theta_full 0.986
_diffrn_measured_fraction_theta_max 0.986
_diffrn_measurement_device_type 'Bruker APEX-II CCD'
_diffrn_measurement_method '\f and \w scans'
_diffrn_radiation_monochromator graphite
_diffrn_radiation_type MoK\a
_diffrn_radiation_wavelength 0.71073
_diffrn_reflns_av_R_equivalents 0.0742
_diffrn_reflns_av_unetI/netI 0.0767
_diffrn_reflns_Laue_measured_fraction_full 0.986
_diffrn_reflns_Laue_measured_fraction_max 0.986
_diffrn_reflns_limit_h_max 12
_diffrn_reflns_limit_h_min -11
_diffrn_reflns_limit_k_max 18
_diffrn_reflns_limit_k_min -18
_diffrn_reflns_limit_l_max 13
_diffrn_reflns_limit_l_min -13
_diffrn_reflns_number 12157
_diffrn_reflns_point_group_measured_fraction_full 0.986
_diffrn_reflns_point_group_measured_fraction_max 0.986
_diffrn_reflns_theta_full 24.998
_diffrn_reflns_theta_max 24.998
_diffrn_reflns_theta_min 2.286
_diffrn_source_current 30.0
_diffrn_source_power 1.5
_diffrn_source_voltage 50.0
_diffrn_standards_number 0
_exptl_absorpt_coefficient_mu 0.634
_exptl_absorpt_correction_type none
_exptl_crystal_colour colourless
_exptl_crystal_colour_primary colourless
_exptl_crystal_density_diffrn 2.002
_exptl_crystal_description block
_exptl_crystal_F_000 1044
_exptl_crystal_size_max 0.14
_exptl_crystal_size_mid 0.13
_exptl_crystal_size_min 0.1
_refine_diff_density_max 0.930
_refine_diff_density_min -0.337
_refine_diff_density_rms 0.077
_refine_ls_extinction_method none
_refine_ls_goodness_of_fit_ref 1.020
_refine_ls_hydrogen_treatment constr
_refine_ls_matrix_type full
_refine_ls_number_parameters 326
_refine_ls_number_reflns 3090
_refine_ls_number_restraints 16
_refine_ls_restrained_S_all 1.024
_refine_ls_R_factor_all 0.0883
_refine_ls_R_factor_gt 0.0506
_refine_ls_shift/su_max 0.000
_refine_ls_shift/su_mean 0.000
_refine_ls_structure_factor_coef Fsqd
_refine_ls_weighting_details 'w=1/[\s^2^(Fo^2^)+(0.0431P)^2^+2.7226P] where P=(Fo^2^+2Fc^2^)/3'
_refine_ls_weighting_scheme calc
_refine_ls_wR_factor_gt 0.1104
_refine_ls_wR_factor_ref 0.1310
_reflns_Friedel_coverage 0.000
_reflns_number_gt 2083
_reflns_number_total 3090
_reflns_threshold_expression 'I > 2\s(I)'
_cod_data_source_file d2cc06207k2.cif
_cod_data_source_block 1
_cod_depositor_comments 'Adding full bibliography for 7131121--7131128.cif.'
_cod_database_code 7131124
_shelx_shelxl_version_number 2018/3
_shelx_space_group_comment
;
The symmetry employed for this shelxl refinement is uniquely defined
by the following loop, which should always be used as a source of
symmetry information in preference to the above space-group names.
They are only intended as comments.
;
_shelx_estimated_absorpt_t_max 0.939
_shelx_estimated_absorpt_t_min 0.917
_olex2_refinement_description
;
1. Fixed Uiso
 At 1.2 times of:
  All C(H,H,H,H) groups
2. Restrained distances
 C30-C32 \\sim C30-C32A
 with sigma of 0.02
 C30-Cl2 \\sim C30-Cl2A
 with sigma of 0.04
 C32-Cl1 \\sim C32A-Cl1A
 with sigma of 0.02
 C32-Cl3 \\sim C32A-Cl3A
 with sigma of 0.02
 C32-Cl2 \\sim C32A-Cl2A
 with sigma of 0.02
 Cl1-Cl3 \\sim Cl1A-Cl3A
 with sigma of 0.04
 Cl3-Cl2 \\sim Cl3A-Cl2A
 with sigma of 0.04
 Cl1-Cl2 \\sim Cl1A-Cl2A
 with sigma of 0.04
 C30-Cl1 \\sim C30-Cl1A
 with sigma of 0.04
 C30-Cl3 \\sim C30-Cl3A
 with sigma of 0.04
3. Uiso/Uaniso restraints and constraints
Uanis(C32A) \\sim Ueq: with sigma of 0.01 and sigma for terminal atoms of 0.02
4. Others
 Sof(H30C)=Sof(H30D)=Sof(Cl2A)=Sof(C32A)=Sof(Cl3A)=Sof(Cl1A)=1-FVAR(1)
 Sof(H30A)=Sof(H30B)=Sof(C32)=Sof(Cl1)=Sof(Cl3)=Sof(Cl2)=FVAR(1)
5.a Secondary CH2 refined with riding coordinates:
 C30(H30A,H30B), C30(H30C,H30D)
;
_olex2_submission_special_instructions 'No special instructions were received'

loop_
_space_group_symop_operation_xyz
'x, y, z'
'-x, y+1/2, -z+1/2'
'-x, -y, -z'
'x, -y-1/2, z-1/2'

loop_
_atom_site_label
_atom_site_type_symbol
_atom_site_fract_x
_atom_site_fract_y
_atom_site_fract_z
_atom_site_U_iso_or_equiv
_atom_site_adp_type
_atom_site_occupancy
_atom_site_site_symmetry_order
_atom_site_calc_flag
_atom_site_refinement_flags_posn
_atom_site_refinement_flags_adp
_atom_site_refinement_flags_occupancy
_atom_site_disorder_assembly
_atom_site_disorder_group
F4 F 0.4600(2) -0.16316(15) 0.5925(2) 0.0322(6) Uani 1 1 d . . . . .
F5 F 0.4640(2) 0.01903(16) 0.1830(2) 0.0378(7) Uani 1 1 d . . . . .
F6 F 0.3279(3) 0.09453(16) -0.0182(2) 0.0430(7) Uani 1 1 d . . . . .
O1 O 0.2952(3) -0.01637(18) 0.5010(3) 0.0282(7) Uani 1 1 d . . . . .
F8 F 0.0739(3) -0.01353(18) 0.3319(2) 0.0426(7) Uani 1 1 d . . . . .
F9 F 0.2092(2) -0.16466(15) 0.1803(2) 0.0328(6) Uani 1 1 d . . . . .
O2 O 0.3604(3) 0.07003(18) 0.6680(3) 0.0293(7) Uani 1 1 d . . . . .
F11 F 0.0657(3) 0.11839(16) -0.0487(2) 0.0450(7) Uani 1 1 d . . . . .
F12 F 0.3207(3) -0.41908(15) 0.3937(3) 0.0460(8) Uani 1 1 d . . . . .
F13 F 0.4490(3) -0.33257(16) 0.5965(2) 0.0424(7) Uani 1 1 d . . . . .
F14 F 0.2023(3) -0.33278(16) 0.1867(2) 0.0431(7) Uani 1 1 d . . . . .
F15 F -0.0579(3) 0.06687(18) 0.1321(3) 0.0474(8) Uani 1 1 d . . . . .
C16 C 0.3846(4) 0.0269(2) 0.5752(3) 0.0179(9) Uani 1 1 d . . . . .
N1 N 0.5032(3) 0.0246(2) 0.5540(3) 0.0257(8) Uani 1 1 d . . . . .
C18 C 0.2717(4) -0.2027(3) 0.2863(4) 0.0236(9) Uani 1 1 d . . . . .
C19 C 0.2657(4) -0.2905(3) 0.2865(4) 0.0284(10) Uani 1 1 d . . . . .
C20 C 0.2771(4) -0.0014(2) 0.2675(4) 0.0223(9) Uani 1 1 d . . . . .
C21 C 0.3347(4) 0.0283(2) 0.1741(4) 0.0228(9) Uani 1 1 d . . . . .
C22 C 0.3261(5) -0.3343(2) 0.3912(5) 0.0317(11) Uani 1 1 d . . . . .
C23 C 0.3953(4) -0.2035(3) 0.4886(4) 0.0240(9) Uani 1 1 d . . . . .
C24 C 0.3367(4) -0.1551(2) 0.3859(4) 0.0199(9) Uani 1 1 d . . . . .
C25 C 0.1441(4) 0.0137(3) 0.2489(4) 0.0264(10) Uani 1 1 d . . . . .
C26 C 0.0716(4) 0.0548(3) 0.1454(4) 0.0297(11) Uani 1 1 d . . . . .
C27 C 0.2647(4) 0.0676(3) 0.0685(4) 0.0270(10) Uani 1 1 d . . . . .
C28 C 0.1334(5) 0.0808(3) 0.0548(4) 0.0300(11) Uani 1 1 d . . . . .
C29 C 0.3906(4) -0.2904(3) 0.4933(4) 0.0292(10) Uani 1 1 d . . . . .
C30 C 0.2233(4) 0.0876(3) 0.6707(4) 0.0241(10) Uani 1 1 d D . . . .
H30A H 0.208301 0.079849 0.755446 0.029 Uiso 0.916(3) 1 calc R U P A 1
H30B H 0.164458 0.048616 0.614217 0.029 Uiso 0.916(3) 1 calc R U P A 1
H30C H 0.218633 0.094517 0.758630 0.029 Uiso 0.084(3) 1 calc R U P A 2
H30D H 0.172481 0.035952 0.640371 0.029 Uiso 0.084(3) 1 calc R U P A 2
B1 B 0.3502(5) -0.0528(3) 0.3905(4) 0.0246(11) Uani 1 1 d . . . . .
C32 C 0.1964(6) 0.1791(3) 0.6289(5) 0.0253(11) Uani 0.916(3) 1 d D . P A 1
Cl1 Cl 0.20821(15) 0.19065(8) 0.47191(12) 0.0389(4) Uani 0.916(3) 1 d D . P A 1
Cl3 Cl 0.31088(13) 0.24871(7) 0.72016(11) 0.0358(4) Uani 0.916(3) 1 d D . P A 1
Cl2 Cl 0.03649(15) 0.20538(10) 0.64437(19) 0.0439(4) Uani 0.916(3) 1 d D . P A 1
Cl2A Cl 0.088(2) 0.2103(10) 0.7168(16) 0.043(5) Uani 0.084(3) 1 d D . P A 2
C32A C 0.152(2) 0.1614(13) 0.6012(18) 0.04(2) Uani 0.084(3) 1 d D U P A 2
Cl3A Cl 0.2790(14) 0.2174(8) 0.5570(14) 0.037(4) Uani 0.084(3) 1 d D . P A 2
Cl1A Cl 0.0285(12) 0.1341(10) 0.4720(11) 0.041(5) Uani 0.084(3) 1 d D . P A 2

loop_
_atom_site_aniso_label
_atom_site_aniso_U_11
_atom_site_aniso_U_22
_atom_site_aniso_U_33
_atom_site_aniso_U_23
_atom_site_aniso_U_13
_atom_site_aniso_U_12
F4 0.0351(16) 0.0329(14) 0.0258(13) 0.0052(11) 0.0003(11) 0.0010(11)
F5 0.0255(15) 0.0514(16) 0.0385(15) 0.0080(13) 0.0113(12) 0.0053(12)
F6 0.058(2) 0.0449(16) 0.0262(14) 0.0119(12) 0.0098(13) -0.0057(14)
O1 0.0232(17) 0.0311(16) 0.0306(16) -0.0009(13) 0.0066(13) -0.0016(13)
F8 0.0294(16) 0.0606(18) 0.0393(15) 0.0033(14) 0.0105(12) -0.0146(13)
F9 0.0366(16) 0.0311(13) 0.0278(14) -0.0041(11) 0.0005(11) -0.0036(11)
O2 0.0285(18) 0.0335(16) 0.0263(16) -0.0020(14) 0.0064(13) 0.0055(13)
F11 0.0449(18) 0.0366(15) 0.0421(16) 0.0080(13) -0.0161(13) 0.0039(13)
F12 0.0402(18) 0.0186(13) 0.084(2) 0.0008(13) 0.0250(15) 0.0004(11)
F13 0.0422(18) 0.0326(14) 0.0533(17) 0.0201(13) 0.0120(14) 0.0081(12)
F14 0.0461(19) 0.0340(15) 0.0503(17) -0.0175(13) 0.0127(14) -0.0108(13)
F15 0.0204(15) 0.0579(18) 0.0590(18) -0.0120(15) -0.0030(13) 0.0061(13)
C16 0.017(2) 0.021(2) 0.0157(19) 0.0031(17) 0.0052(17) 0.0047(17)
N1 0.026(2) 0.0282(19) 0.0232(18) -0.0018(15) 0.0057(16) -0.0002(16)
C18 0.018(2) 0.028(2) 0.026(2) 0.0003(19) 0.0063(18) -0.0010(18)
C19 0.023(3) 0.027(2) 0.040(3) -0.012(2) 0.017(2) -0.0046(19)
C20 0.024(3) 0.018(2) 0.022(2) -0.0039(17) 0.0005(18) -0.0017(17)
C21 0.018(2) 0.021(2) 0.029(2) -0.0026(18) 0.0056(18) 0.0003(17)
C22 0.030(3) 0.016(2) 0.055(3) 0.003(2) 0.022(2) 0.0025(19)
C23 0.019(2) 0.027(2) 0.027(2) -0.001(2) 0.0072(18) 0.0002(18)
C24 0.015(2) 0.024(2) 0.023(2) -0.0009(18) 0.0067(17) -0.0018(17)
C25 0.027(3) 0.026(2) 0.027(2) -0.0041(19) 0.0081(19) -0.0057(19)
C26 0.017(2) 0.030(2) 0.038(3) -0.010(2) -0.004(2) 0.0030(19)
C27 0.035(3) 0.022(2) 0.023(2) 0.0048(18) 0.004(2) 0.0001(19)
C28 0.037(3) 0.022(2) 0.024(2) 0.0002(19) -0.009(2) 0.002(2)
C29 0.023(3) 0.028(2) 0.040(3) 0.011(2) 0.013(2) 0.0038(19)
C30 0.020(2) 0.029(2) 0.026(2) 0.0037(19) 0.0109(18) 0.0095(18)
B1 0.020(3) 0.025(2) 0.027(3) -0.002(2) 0.001(2) -0.003(2)
C32 0.026(3) 0.028(3) 0.022(2) 0.005(2) 0.006(2) 0.005(3)
Cl1 0.0554(10) 0.0372(7) 0.0247(7) 0.0087(6) 0.0094(7) 0.0090(6)
Cl3 0.0427(8) 0.0247(6) 0.0384(7) -0.0039(5) 0.0046(6) -0.0005(5)
Cl2 0.0303(9) 0.0409(8) 0.0645(12) 0.0068(9) 0.0192(8) 0.0150(7)
Cl2A 0.058(13) 0.046(9) 0.028(9) 0.005(8) 0.019(8) 0.023(9)
C32A 0.04(3) 0.03(3) 0.04(3) -0.002(10) 0.006(11) 0.001(10)
Cl3A 0.040(9) 0.027(7) 0.051(10) 0.009(7) 0.025(8) 0.011(6)
Cl1A 0.021(8) 0.068(10) 0.029(8) -0.003(7) -0.007(6) 0.016(7)

loop_
_atom_type_symbol
_atom_type_description
_atom_type_scat_dispersion_real
_atom_type_scat_dispersion_imag
_atom_type_scat_source
C C 0.0033 0.0016 'International Tables Vol C Tables 4.2.6.8 and 6.1.1.4'
H H 0.0000 0.0000 'International Tables Vol C Tables 4.2.6.8 and 6.1.1.4'
B B 0.0013 0.0007 'International Tables Vol C Tables 4.2.6.8 and 6.1.1.4'
Cl Cl 0.1484 0.1585 'International Tables Vol C Tables 4.2.6.8 and 6.1.1.4'
F F 0.0171 0.0103 'International Tables Vol C Tables 4.2.6.8 and 6.1.1.4'
N N 0.0061 0.0033 'International Tables Vol C Tables 4.2.6.8 and 6.1.1.4'
O O 0.0106 0.0060 'International Tables Vol C Tables 4.2.6.8 and 6.1.1.4'

loop_
_geom_angle_atom_site_label_1
_geom_angle_atom_site_label_2
_geom_angle_atom_site_label_3
_geom_angle
_geom_angle_site_symmetry_1
_geom_angle_site_symmetry_3
_geom_angle_publ_flag
C16 O1 B1 110.7(3) . . ?
C16 O2 C30 118.0(3) . . ?
O1 C16 O2 122.7(4) . . ?
O1 C16 N1 116.9(3) . . ?
O2 C16 N1 120.4(4) . . ?
C16 N1 N1 106.9(4) . 3_656 ?
C16 N1 B1 142.5(3) . 3_656 ?
N1 N1 B1 110.5(4) 3_656 3_656 ?
F9 C18 C19 115.5(4) . . ?
F9 C18 C24 120.7(4) . . ?
C24 C18 C19 123.8(4) . . ?
F14 C19 C18 120.8(4) . . ?
F14 C19 C22 120.0(4) . . ?
C22 C19 C18 119.2(4) . . ?
C21 C20 B1 126.3(4) . . ?
C25 C20 C21 114.4(4) . . ?
C25 C20 B1 119.2(4) . . ?
F5 C21 C20 120.0(3) . . ?
F5 C21 C27 116.9(4) . . ?
C20 C21 C27 123.1(4) . . ?
F12 C22 C19 120.2(4) . . ?
F12 C22 C29 120.2(4) . . ?
C29 C22 C19 119.6(4) . . ?
F4 C23 C24 118.9(3) . . ?
F4 C23 C29 116.8(4) . . ?
C29 C23 C24 124.3(4) . . ?
C18 C24 C23 113.9(4) . . ?
C18 C24 B1 126.2(4) . . ?
C23 C24 B1 120.0(3) . . ?
F8 C25 C20 121.0(4) . . ?
F8 C25 C26 115.2(4) . . ?
C20 C25 C26 123.8(4) . . ?
F15 C26 C25 121.1(4) . . ?
F15 C26 C28 119.9(4) . . ?
C28 C26 C25 119.0(4) . . ?
F6 C27 C21 119.5(4) . . ?
F6 C27 C28 120.5(4) . . ?
C28 C27 C21 119.9(4) . . ?
F11 C28 C26 120.7(4) . . ?
F11 C28 C27 119.6(4) . . ?
C27 C28 C26 119.6(4) . . ?
F13 C29 C22 120.1(4) . . ?
F13 C29 C23 120.7(4) . . ?
C22 C29 C23 119.2(4) . . ?
O2 C30 H30A 110.3 . . ?
O2 C30 H30B 110.3 . . ?
O2 C30 H30C 107.0 . . ?
O2 C30 H30D 107.0 . . ?
O2 C30 C32 106.9(3) . . ?
O2 C30 C32A 121.2(9) . . ?
H30A C30 H30B 108.6 . . ?
H30C C30 H30D 106.8 . . ?
C32 C30 H30A 110.3 . . ?
C32 C30 H30B 110.3 . . ?
C32A C30 H30C 107.0 . . ?
C32A C30 H30D 107.0 . . ?
O1 B1 N1 94.5(3) . 3_656 ?
O1 B1 C20 106.5(3) . . ?
O1 B1 C24 110.3(3) . . ?
N1 B1 C20 115.2(3) 3_656 . ?
N1 B1 C24 111.3(3) 3_656 . ?
C24 B1 C20 116.6(3) . . ?
C30 C32 Cl1 110.3(3) . . ?
C30 C32 Cl3 110.9(4) . . ?
C30 C32 Cl2 108.1(3) . . ?
Cl3 C32 Cl1 108.3(3) . . ?
Cl2 C32 Cl1 109.6(3) . . ?
Cl2 C32 Cl3 109.6(3) . . ?
C30 C32A Cl2A 101.2(12) . . ?
C30 C32A Cl3A 102.1(12) . . ?
C30 C32A Cl1A 115.0(14) . . ?
Cl2A C32A Cl3A 114.5(14) . . ?
Cl2A C32A Cl1A 112.0(14) . . ?
Cl3A C32A Cl1A 111.3(13) . . ?

loop_
_geom_bond_atom_site_label_1
_geom_bond_atom_site_label_2
_geom_bond_distance
_geom_bond_site_symmetry_2
_geom_bond_publ_flag
F4 C23 1.360(5) . ?
F5 C21 1.339(5) . ?
F6 C27 1.343(5) . ?
O1 C16 1.297(5) . ?
O1 B1 1.565(6) . ?
F8 C25 1.360(5) . ?
F9 C18 1.355(5) . ?
O2 C16 1.300(4) . ?
O2 C30 1.463(5) . ?
F11 C28 1.348(5) . ?
F12 C22 1.339(5) . ?
F13 C29 1.349(5) . ?
F14 C19 1.337(5) . ?
F15 C26 1.340(5) . ?
C16 N1 1.308(5) . ?
N1 N1 1.412(6) 3_656 ?
N1 B1 1.586(6) 3_656 ?
C18 C19 1.386(6) . ?
C18 C24 1.385(6) . ?
C19 C22 1.380(7) . ?
C20 C21 1.382(6) . ?
C20 C25 1.379(6) . ?
C20 B1 1.626(6) . ?
C21 C27 1.385(6) . ?
C22 C29 1.372(7) . ?
C23 C24 1.397(6) . ?
C23 C29 1.373(6) . ?
C24 B1 1.618(6) . ?
C25 C26 1.390(6) . ?
C26 C28 1.364(6) . ?
C27 C28 1.362(6) . ?
C30 H30A 0.9900 . ?
C30 H30B 0.9900 . ?
C30 H30C 0.9900 . ?
C30 H30D 0.9900 . ?
C30 C32 1.523(6) . ?
C30 C32A 1.503(19) . ?
C32 Cl1 1.775(5) . ?
C32 Cl3 1.771(7) . ?
C32 Cl2 1.762(5) . ?
Cl2A C32A 1.743(19) . ?
C32A Cl3A 1.75(2) . ?
C32A Cl1A 1.760(18) . ?

loop_
_geom_torsion_atom_site_label_1
_geom_torsion_atom_site_label_2
_geom_torsion_atom_site_label_3
_geom_torsion_atom_site_label_4
_geom_torsion
_geom_torsion_site_symmetry_1
_geom_torsion_site_symmetry_2
_geom_torsion_site_symmetry_3
_geom_torsion_site_symmetry_4
_geom_torsion_publ_flag
F4 C23 C24 C18 -179.0(3) . . . . ?
F4 C23 C24 B1 1.8(6) . . . . ?
F4 C23 C29 F13 -0.6(6) . . . . ?
F4 C23 C29 C22 179.8(4) . . . . ?
F5 C21 C27 F6 -0.3(5) . . . . ?
F5 C21 C27 C28 -178.5(4) . . . . ?
F6 C27 C28 F11 2.4(6) . . . . ?
F6 C27 C28 C26 -178.4(4) . . . . ?
O1 C16 N1 N1 2.8(5) . . . 3_656 ?
O1 C16 N1 B1 -172.8(5) . . . 3_656 ?
F8 C25 C26 F15 1.0(6) . . . . ?
F8 C25 C26 C28 -177.1(4) . . . . ?
F9 C18 C19 F14 0.5(6) . . . . ?
F9 C18 C19 C22 -179.6(4) . . . . ?
F9 C18 C24 C23 179.5(3) . . . . ?
F9 C18 C24 B1 -1.3(6) . . . . ?
O2 C16 N1 N1 -178.2(4) . . . 3_656 ?
O2 C16 N1 B1 6.3(7) . . . 3_656 ?
O2 C30 C32 Cl1 65.5(4) . . . . ?
O2 C30 C32 Cl3 -54.5(4) . . . . ?
O2 C30 C32 Cl2 -174.7(3) . . . . ?
O2 C30 C32A Cl2A -128.9(11) . . . . ?
O2 C30 C32A Cl3A -10.5(15) . . . . ?
O2 C30 C32A Cl1A 110.2(12) . . . . ?
F12 C22 C29 F13 0.1(6) . . . . ?
F12 C22 C29 C23 179.8(4) . . . . ?
F14 C19 C22 F12 -0.5(6) . . . . ?
F14 C19 C22 C29 -179.8(4) . . . . ?
F15 C26 C28 F11 -0.3(6) . . . . ?
F15 C26 C28 C27 -179.4(4) . . . . ?
C16 O1 B1 N1 7.6(4) . . . 3_656 ?
C16 O1 B1 C20 -110.3(3) . . . . ?
C16 O1 B1 C24 122.2(4) . . . . ?
C16 O2 C30 C32 -101.9(4) . . . . ?
C16 O2 C30 C32A -83.8(10) . . . . ?
C18 C19 C22 F12 179.5(4) . . . . ?
C18 C19 C22 C29 0.2(6) . . . . ?
C18 C24 B1 O1 123.4(4) . . . . ?
C18 C24 B1 N1 -133.2(4) . . . 3_656 ?
C18 C24 B1 C20 1.7(6) . . . . ?
C19 C18 C24 C23 -0.7(6) . . . . ?
C19 C18 C24 B1 178.5(4) . . . . ?
C19 C22 C29 F13 179.4(4) . . . . ?
C19 C22 C29 C23 -0.9(6) . . . . ?
C20 C21 C27 F6 -179.9(4) . . . . ?
C20 C21 C27 C28 1.9(6) . . . . ?
C20 C25 C26 F15 179.4(4) . . . . ?
C20 C25 C26 C28 1.2(6) . . . . ?
C21 C20 C25 F8 178.6(3) . . . . ?
C21 C20 C25 C26 0.3(6) . . . . ?
C21 C20 B1 O1 138.6(4) . . . . ?
C21 C20 B1 N1 35.4(6) . . . 3_656 ?
C21 C20 B1 C24 -97.8(5) . . . . ?
C21 C27 C28 F11 -179.4(3) . . . . ?
C21 C27 C28 C26 -0.2(6) . . . . ?
C23 C24 B1 O1 -57.5(5) . . . . ?
C23 C24 B1 N1 46.0(5) . . . 3_656 ?
C23 C24 B1 C20 -179.1(4) . . . . ?
C24 C18 C19 F14 -179.4(4) . . . . ?
C24 C18 C19 C22 0.6(7) . . . . ?
C24 C23 C29 F13 -179.5(4) . . . . ?
C24 C23 C29 C22 0.8(7) . . . . ?
C25 C20 C21 F5 178.5(3) . . . . ?
C25 C20 C21 C27 -1.9(6) . . . . ?
C25 C20 B1 O1 -43.2(5) . . . . ?
C25 C20 B1 N1 -146.4(4) . . . 3_656 ?
C25 C20 B1 C24 80.4(5) . . . . ?
C25 C26 C28 F11 177.9(4) . . . . ?
C25 C26 C28 C27 -1.3(6) . . . . ?
C29 C23 C24 C18 0.0(6) . . . . ?
C29 C23 C24 B1 -179.3(4) . . . . ?
C30 O2 C16 O1 -15.5(5) . . . . ?
C30 O2 C16 N1 165.5(3) . . . . ?
B1 O1 C16 O2 173.7(3) . . . . ?
B1 O1 C16 N1 -7.3(5) . . . . ?
B1 C20 C21 F5 -3.2(6) . . . . ?
B1 C20 C21 C27 176.3(4) . . . . ?
B1 C20 C25 F8 0.2(6) . . . . ?
B1 C20 C25 C26 -178.1(4) . . . . ?
